data_7134993
loop_
_publ_author_name
'Zhai, Jing-Jing'
'Lou, Shao-Jie'
'Zhang, Xiao-Xiao'
'Lan, Qiu-Yi'
'Jing, Cheng-Cheng'
'Mao, Yang-Jie'
'Wang, Yi-Feng'
'Chu, Ming-Ming'
'Xu, Dan-Qian'

_publ_section_title
;
 Remote asymmetric conjugate addition of naphthoquinone methides:
 constructing adjacent tertiary-quaternary carbon stereocenters.
;
_journal_issue 85
_journal_name_full 'Chemical communications (Cambridge, England)'
_journal_page_first 16644
_journal_page_last 16647
_journal_paper_doi 10.1039/d5cc03265b
_journal_volume 61
_journal_year 2025
_chemical_absolute_configuration ad
_chemical_formula_moiety 'C28 H22 O4'
_chemical_formula_sum 'C28 H22 O4'
_chemical_formula_weight 422.45
_space_group_crystal_system orthorhombic
_space_group_IT_number 19
_space_group_name_Hall 'P 2ac 2ab'
_space_group_name_H-M_alt 'P 21 21 21'
_atom_sites_solution_hydrogens geom
_atom_sites_solution_primary dual
_audit_creation_date 2024-07-22
_audit_creation_method
;
Olex2 1.5
(compiled 2024.02.16 svn.r378c4104 for OlexSys, GUI svn.r6928)
;
_audit_update_record
;
2024-08-09 deposited with the CCDC.	2025-09-11 downloaded from the CCDC.
;
_cell_angle_alpha 90
_cell_angle_beta 90
_cell_angle_gamma 90
_cell_formula_units_Z 4
_cell_length_a 8.8073(3)
_cell_length_b 12.1366(4)
_cell_length_c 20.0872(6)
_cell_measurement_reflns_used 9981
_cell_measurement_temperature 193.00
_cell_measurement_theta_max 78.96
_cell_measurement_theta_min 4.26
_cell_volume 2147.13(12)
_computing_cell_refinement 'SAINT V8.40B (Bruker, 2019)'
_computing_data_collection 'APEX5 V2023.9-2 (Bruker, 2023)'
_computing_data_reduction 'SAINT V8.40B (Bruker, 2019)'
_computing_molecular_graphics 'Olex2 1.5 (Dolomanov et al., 2009)'
_computing_publication_material 'Olex2 1.5 (Dolomanov et al., 2009)'
_computing_structure_refinement 'SHELXL 2019/3 (Sheldrick, 2015)'
_computing_structure_solution 'SHELXT 2018/2 (Sheldrick, 2018)'
_diffrn_ambient_temperature 193.00
_diffrn_detector CPAD
_diffrn_detector_area_resol_mean 7.41
_diffrn_detector_type 'Bruker PHOTON III'
_diffrn_measured_fraction_theta_full 0.999
_diffrn_measured_fraction_theta_max 0.991
_diffrn_measurement_device 'four-circle diffractometer'
_diffrn_measurement_device_type 'Bruker D8 VENTURE dual wavelength Mo/Cu'
_diffrn_measurement_method '\w and \f scans'
_diffrn_measurement_specimen_support 'nylon loop'
_diffrn_radiation_monochromator 'Helios Multi-layer Optic'
_diffrn_radiation_probe x-ray
_diffrn_radiation_type CuK\a
_diffrn_radiation_wavelength 1.54178
_diffrn_reflns_av_R_equivalents 0.0846
_diffrn_reflns_av_unetI/netI 0.0327
_diffrn_reflns_Laue_measured_fraction_full 0.999
_diffrn_reflns_Laue_measured_fraction_max 0.991
_diffrn_reflns_limit_h_max 11
_diffrn_reflns_limit_h_min -11
_diffrn_reflns_limit_k_max 15
_diffrn_reflns_limit_k_min -15
_diffrn_reflns_limit_l_max 22
_diffrn_reflns_limit_l_min -25
_diffrn_reflns_number 57505
_diffrn_reflns_point_group_measured_fraction_full 0.999
_diffrn_reflns_point_group_measured_fraction_max 0.988
_diffrn_reflns_theta_full 67.679
_diffrn_reflns_theta_max 79.894
_diffrn_reflns_theta_min 4.256
_diffrn_source 'microfocus sealed X-ray tube'
_diffrn_source_current 1.0
_diffrn_source_power 0.05
_diffrn_source_type 'Incoatec I\ms DIAMOND'
_diffrn_source_voltage 50.0
_diffrn_standards_number 0
_exptl_absorpt_coefficient_mu 0.698
_exptl_absorpt_correction_T_max 0.7543
_exptl_absorpt_correction_T_min 0.6626
_exptl_absorpt_correction_type multi-scan
_exptl_absorpt_process_details
;
SADABS-2016/2 (Bruker,2016/2) was used for absorption correction.
wR2(int) was 0.1412 before and 0.0760 after correction.
The Ratio of minimum to maximum transmission is 0.8784.
The \l/2 correction factor is Not present.
;
_exptl_crystal_density_diffrn 1.307
_exptl_crystal_description block
_exptl_crystal_F_000 888
_exptl_crystal_size_max 0.13
_exptl_crystal_size_mid 0.1
_exptl_crystal_size_min 0.08
_refine_diff_density_max 0.189
_refine_diff_density_min -0.179
_refine_diff_density_rms 0.047
_refine_ls_abs_structure_details
;
 Flack x determined using 1547 quotients [(I+)-(I-)]/[(I+)+(I-)]
 (Parsons, Flack and Wagner, Acta Cryst. B69 (2013) 249-259).
;
_refine_ls_abs_structure_Flack -0.05(9)
_refine_ls_extinction_coef 0.0100(9)
_refine_ls_extinction_expression Fc^*^=kFc[1+0.001xFc^2^\l^3^/sin(2\q)]^-1/4^
_refine_ls_extinction_method 'SHELXL-2019/2 (Sheldrick 2019)'
_refine_ls_goodness_of_fit_ref 1.050
_refine_ls_hydrogen_treatment constr
_refine_ls_matrix_type full
_refine_ls_number_parameters 292
_refine_ls_number_reflns 4627
_refine_ls_number_restraints 0
_refine_ls_restrained_S_all 1.050
_refine_ls_R_factor_all 0.0484
_refine_ls_R_factor_gt 0.0387
_refine_ls_shift/su_max 0.000
_refine_ls_shift/su_mean 0.000
_refine_ls_structure_factor_coef Fsqd
_refine_ls_weighting_details 'w=1/[\s^2^(Fo^2^)+(0.0622P)^2^+0.1386P] where P=(Fo^2^+2Fc^2^)/3'
_refine_ls_weighting_scheme calc
_refine_ls_wR_factor_gt 0.0979
_refine_ls_wR_factor_ref 0.1047
_reflns_Friedel_coverage 0.750
_reflns_Friedel_fraction_full 1.000
_reflns_Friedel_fraction_max 0.983
_reflns_number_gt 3930
_reflns_number_total 4627
_reflns_threshold_expression 'I > 2\s(I)'
_cod_data_source_file d5cc03265b2.cif
_cod_data_source_block cu_240721lu_lgpz149244_1_0m
_cod_depositor_comments
;
The following automatic conversions were performed:

data item '_diffrn_radiation_probe' value 'X-ray' was changed to
'x-ray' in accordance with the
/home/data/users/saulius/crontab/automatic-downloads/rss-feeds/RSC/lib/dictionaries/cif_core.dic
dictionary named 'cif_core.dic' version 2.4.2 last updated on
2011-04-26.

Automatic conversion script
Id: cif_fix_values 8170 2020-07-09 18:12:32Z antanas 

 Adding full bibliography for 7134992--7134994.cif.
;
_cod_database_code 7134993
_shelx_shelxl_version_number 2019/3
_shelx_space_group_comment
;
The symmetry employed for this shelxl refinement is uniquely defined
by the following loop, which should always be used as a source of
symmetry information in preference to the above space-group names.
They are only intended as comments.
;
_shelx_estimated_absorpt_t_max 0.946
_shelx_estimated_absorpt_t_min 0.915
_olex2_refinement_description
;
1. Fixed Uiso
 At 1.2 times of:
  All C(H) groups, All C(H,H) groups
 At 1.5 times of:
  All C(H,H,H) groups, All O(H) groups
2.a Ternary CH refined with riding coordinates:
 C11(H11)
2.b Secondary CH2 refined with riding coordinates:
 C5(H5A,H5B)
2.c Aromatic/amide H refined with riding coordinates:
 C20(H20), C13(H13), C22(H22), C14(H14), C27(H27), C23(H23), C7(H7), C1(H1),
 C25(H25), C17(H17), C26(H26), C15(H15), C8(H8), C9(H9), C16(H16)
2.d Idealised Me refined as rotating group:
 C28(H28A,H28B,H28C)
2.e Idealised tetrahedral OH refined as rotating group:
 O4(H4)
;
_olex2_submission_special_instructions 'No special instructions were received'
_site XU

loop_
_space_group_symop_operation_xyz
'x, y, z'
'-x+1/2, -y, z+1/2'
'-x, y+1/2, -z+1/2'
'x+1/2, -y+1/2, -z'

loop_
_atom_site_label
_atom_site_type_symbol
_atom_site_fract_x
_atom_site_fract_y
_atom_site_fract_z
_atom_site_U_iso_or_equiv
_atom_site_adp_type
_atom_site_occupancy
_atom_site_site_symmetry_order
_atom_site_calc_flag
_atom_site_refinement_flags_posn
_atom_site_refinement_flags_adp
_atom_site_refinement_flags_occupancy
_atom_site_disorder_assembly
_atom_site_disorder_group
O1 O 0.19601(19) 0.62296(13) 0.42456(8) 0.0426(4) Uani 1 1 d . . . . .
O3 O 0.10753(19) 0.51621(15) 0.55352(9) 0.0483(4) Uani 1 1 d . . . . .
O4 O 0.7594(2) 0.73162(15) 0.67749(9) 0.0526(5) Uani 1 1 d . . . . .
H4 H 0.725993 0.766998 0.644661 0.079 Uiso 1 1 calc R U . . .
O2 O 0.0540(2) 0.35419(17) 0.50636(11) 0.0621(5) Uani 1 1 d . . . . .
C12 C 0.5446(3) 0.54269(18) 0.47987(11) 0.0351(5) Uani 1 1 d . . . . .
C19 C 0.5423(2) 0.48214(18) 0.63220(11) 0.0338(4) Uani 1 1 d . . . . .
C3 C 0.2439(2) 0.52962(18) 0.41630(11) 0.0357(5) Uani 1 1 d . . . . .
C11 C 0.4067(2) 0.50480(17) 0.51987(11) 0.0339(5) Uani 1 1 d . . . . .
H11 H 0.358442 0.573477 0.537433 0.041 Uiso 1 1 calc R U . . .
C20 C 0.6001(3) 0.59127(18) 0.63020(11) 0.0362(5) Uani 1 1 d . . . . .
H20 H 0.572505 0.638457 0.594456 0.043 Uiso 1 1 calc R U . . .
C18 C 0.4475(3) 0.43565(17) 0.58113(11) 0.0356(5) Uani 1 1 d . . . . .
C13 C 0.5543(3) 0.65301(19) 0.46036(12) 0.0394(5) Uani 1 1 d . . . . .
H13 H 0.472777 0.701674 0.470107 0.047 Uiso 1 1 calc R U . . .
C2 C 0.2744(2) 0.47372(19) 0.35301(11) 0.0382(5) Uani 1 1 d . . . . .
C4 C 0.2847(3) 0.44943(18) 0.47426(11) 0.0362(5) Uani 1 1 d . . . . .
C6 C 0.3347(3) 0.37010(18) 0.36547(12) 0.0380(5) Uani 1 1 d . . . . .
C10 C 0.1372(3) 0.43217(19) 0.51306(12) 0.0423(5) Uani 1 1 d . . . . .
C24 C 0.5807(3) 0.41566(19) 0.68852(12) 0.0390(5) Uani 1 1 d . . . . .
C5 C 0.3365(3) 0.34345(19) 0.43815(11) 0.0417(5) Uani 1 1 d . . . . .
H5A H 0.439984 0.322277 0.452523 0.050 Uiso 1 1 calc R U . . .
H5B H 0.266322 0.281837 0.447951 0.050 Uiso 1 1 calc R U . . .
C21 C 0.6946(3) 0.62943(19) 0.67881(12) 0.0397(5) Uani 1 1 d . . . . .
C22 C 0.7357(3) 0.5631(2) 0.73332(12) 0.0450(6) Uani 1 1 d . . . . .
H22 H 0.802536 0.590511 0.766547 0.054 Uiso 1 1 calc R U . . .
C14 C 0.6810(3) 0.6926(2) 0.42699(12) 0.0474(6) Uani 1 1 d . . . . .
H14 H 0.686192 0.768176 0.414818 0.057 Uiso 1 1 calc R U . . .
C27 C 0.3934(3) 0.33043(19) 0.59035(12) 0.0437(5) Uani 1 1 d . . . . .
H27 H 0.330116 0.299079 0.557050 0.052 Uiso 1 1 calc R U . . .
C23 C 0.6786(3) 0.4592(2) 0.73785(12) 0.0452(6) Uani 1 1 d . . . . .
H23 H 0.704948 0.414829 0.775045 0.054 Uiso 1 1 calc R U . . .
C7 C 0.3810(3) 0.3040(2) 0.31271(13) 0.0476(6) Uani 1 1 d . . . . .
H7 H 0.425596 0.233949 0.320640 0.057 Uiso 1 1 calc R U . . .
C1 C 0.2517(3) 0.5118(2) 0.28818(12) 0.0471(6) Uani 1 1 d . . . . .
H1 H 0.208299 0.582217 0.280054 0.057 Uiso 1 1 calc R U . . .
C25 C 0.5202(3) 0.3083(2) 0.69468(12) 0.0463(6) Uani 1 1 d . . . . .
H25 H 0.544723 0.264735 0.732495 0.056 Uiso 1 1 calc R U . . .
C17 C 0.6649(3) 0.4734(2) 0.46382(12) 0.0443(6) Uani 1 1 d . . . . .
H17 H 0.661448 0.398068 0.476568 0.053 Uiso 1 1 calc R U . . .
C26 C 0.4281(3) 0.2673(2) 0.64724(13) 0.0494(6) Uani 1 1 d . . . . .
H26 H 0.386326 0.195559 0.652139 0.059 Uiso 1 1 calc R U . . .
C15 C 0.7986(3) 0.6235(3) 0.41152(13) 0.0530(7) Uani 1 1 d . . . . .
H15 H 0.885378 0.650693 0.388766 0.064 Uiso 1 1 calc R U . . .
C8 C 0.3610(3) 0.3422(2) 0.24854(13) 0.0538(7) Uani 1 1 d . . . . .
H8 H 0.393265 0.298088 0.212130 0.065 Uiso 1 1 calc R U . . .
C9 C 0.2943(3) 0.4441(2) 0.23627(13) 0.0552(7) Uani 1 1 d . . . . .
H9 H 0.277941 0.467293 0.191679 0.066 Uiso 1 1 calc R U . . .
C16 C 0.7899(3) 0.5133(3) 0.42934(13) 0.0543(7) Uani 1 1 d . . . . .
H16 H 0.870266 0.464718 0.417857 0.065 Uiso 1 1 calc R U . . .
C28 C -0.0337(3) 0.5124(3) 0.59002(16) 0.0671(9) Uani 1 1 d . . . . .
H28A H -0.118204 0.502935 0.558826 0.101 Uiso 1 1 calc R U . . .
H28B H -0.046989 0.581365 0.614742 0.101 Uiso 1 1 calc R U . . .
H28C H -0.031571 0.450424 0.621258 0.101 Uiso 1 1 calc R U . . .

loop_
_atom_site_aniso_label
_atom_site_aniso_U_11
_atom_site_aniso_U_22
_atom_site_aniso_U_33
_atom_site_aniso_U_23
_atom_site_aniso_U_13
_atom_site_aniso_U_12
O1 0.0455(9) 0.0409(9) 0.0414(9) 0.0012(7) 0.0019(7) 0.0083(7)
O3 0.0390(8) 0.0595(11) 0.0464(10) -0.0092(8) 0.0105(7) -0.0083(8)
O4 0.0680(12) 0.0455(9) 0.0443(10) 0.0030(8) -0.0117(9) -0.0107(9)
O2 0.0614(12) 0.0573(11) 0.0675(13) -0.0058(9) 0.0088(10) -0.0250(10)
C12 0.0384(11) 0.0387(11) 0.0281(11) 0.0003(8) -0.0018(8) 0.0016(9)
C19 0.0345(10) 0.0362(11) 0.0307(11) 0.0010(8) 0.0062(8) 0.0050(8)
C3 0.0311(10) 0.0387(11) 0.0373(12) 0.0007(9) -0.0007(8) -0.0011(9)
C11 0.0378(10) 0.0306(10) 0.0334(11) 0.0010(8) 0.0004(8) 0.0008(8)
C20 0.0387(11) 0.0367(11) 0.0333(12) 0.0039(8) 0.0030(9) 0.0033(9)
C18 0.0405(11) 0.0332(10) 0.0329(12) 0.0038(8) 0.0039(9) 0.0024(8)
C13 0.0413(12) 0.0393(11) 0.0375(12) 0.0034(9) -0.0018(9) -0.0021(10)
C2 0.0361(10) 0.0424(12) 0.0360(12) -0.0022(9) -0.0016(9) 0.0009(9)
C4 0.0411(11) 0.0342(11) 0.0334(12) -0.0005(8) 0.0001(9) -0.0006(9)
C6 0.0381(11) 0.0384(11) 0.0374(12) -0.0040(9) -0.0013(9) -0.0025(9)
C10 0.0436(12) 0.0444(13) 0.0389(13) 0.0016(10) 0.0008(10) -0.0086(10)
C24 0.0428(12) 0.0408(12) 0.0336(12) 0.0055(9) 0.0072(9) 0.0061(10)
C5 0.0546(13) 0.0328(11) 0.0377(13) -0.0016(9) -0.0005(10) 0.0007(10)
C21 0.0421(12) 0.0408(12) 0.0361(12) -0.0017(9) 0.0024(9) 0.0006(10)
C22 0.0477(13) 0.0546(14) 0.0327(13) 0.0013(10) -0.0036(10) 0.0017(11)
C14 0.0495(14) 0.0533(14) 0.0395(13) 0.0055(10) -0.0017(10) -0.0126(11)
C27 0.0569(14) 0.0359(11) 0.0383(13) 0.0033(9) -0.0014(11) -0.0018(10)
C23 0.0508(13) 0.0512(14) 0.0337(12) 0.0075(10) 0.0003(10) 0.0059(11)
C7 0.0540(14) 0.0428(12) 0.0461(14) -0.0071(10) 0.0043(11) 0.0017(11)
C1 0.0531(14) 0.0506(14) 0.0376(13) 0.0023(10) -0.0058(10) 0.0044(12)
C25 0.0554(15) 0.0440(13) 0.0395(14) 0.0132(10) 0.0061(11) 0.0047(11)
C17 0.0426(12) 0.0486(14) 0.0416(13) -0.0020(10) -0.0011(10) 0.0078(10)
C26 0.0675(17) 0.0353(11) 0.0454(14) 0.0078(11) 0.0042(12) -0.0041(11)
C15 0.0462(13) 0.0766(19) 0.0363(14) -0.0007(12) 0.0047(11) -0.0127(13)
C8 0.0609(16) 0.0578(16) 0.0426(15) -0.0114(11) 0.0048(12) -0.0038(14)
C9 0.0641(16) 0.0644(17) 0.0371(14) -0.0014(12) -0.0024(12) 0.0010(14)
C16 0.0421(13) 0.0747(18) 0.0461(15) -0.0106(13) 0.0047(11) 0.0077(12)
C28 0.0466(14) 0.099(2) 0.0556(17) -0.0209(16) 0.0181(12) -0.0191(15)

loop_
_atom_type_symbol
_atom_type_description
_atom_type_scat_dispersion_real
_atom_type_scat_dispersion_imag
_atom_type_scat_source
C C 0.0181 0.0091 'International Tables Vol C Tables 4.2.6.8 and 6.1.1.4'
H H 0.0000 0.0000 'International Tables Vol C Tables 4.2.6.8 and 6.1.1.4'
O O 0.0492 0.0322 'International Tables Vol C Tables 4.2.6.8 and 6.1.1.4'

loop_
_geom_angle_atom_site_label_1
_geom_angle_atom_site_label_2
_geom_angle_atom_site_label_3
_geom_angle
_geom_angle_site_symmetry_1
_geom_angle_site_symmetry_3
_geom_angle_publ_flag
C10 O3 C28 117.1(2) . . ?
C21 O4 H4 109.5 . . ?
C13 C12 C11 119.0(2) . . ?
C17 C12 C11 123.1(2) . . ?
C17 C12 C13 117.9(2) . . ?
C20 C19 C18 123.64(19) . . ?
C20 C19 C24 117.6(2) . . ?
C24 C19 C18 118.7(2) . . ?
O1 C3 C2 127.7(2) . . ?
O1 C3 C4 123.9(2) . . ?
C2 C3 C4 108.46(18) . . ?
C12 C11 H11 105.8 . . ?
C12 C11 C18 113.66(18) . . ?
C12 C11 C4 111.58(18) . . ?
C18 C11 H11 105.8 . . ?
C18 C11 C4 113.33(17) . . ?
C4 C11 H11 105.8 . . ?
C19 C20 H20 119.5 . . ?
C21 C20 C19 121.0(2) . . ?
C21 C20 H20 119.5 . . ?
C19 C18 C11 119.61(18) . . ?
C27 C18 C19 118.0(2) . . ?
C27 C18 C11 122.4(2) . . ?
C12 C13 H13 119.5 . . ?
C14 C13 C12 121.1(2) . . ?
C14 C13 H13 119.5 . . ?
C6 C2 C3 109.5(2) . . ?
C6 C2 C1 121.5(2) . . ?
C1 C2 C3 129.0(2) . . ?
C3 C4 C11 109.12(17) . . ?
C10 C4 C3 105.69(18) . . ?
C10 C4 C11 110.12(18) . . ?
C10 C4 C5 112.08(18) . . ?
C5 C4 C3 103.70(18) . . ?
C5 C4 C11 115.45(19) . . ?
C2 C6 C5 112.1(2) . . ?
C2 C6 C7 119.8(2) . . ?
C7 C6 C5 128.0(2) . . ?
O3 C10 C4 111.93(19) . . ?
O2 C10 O3 123.4(2) . . ?
O2 C10 C4 124.6(2) . . ?
C23 C24 C19 119.2(2) . . ?
C25 C24 C19 120.0(2) . . ?
C25 C24 C23 120.8(2) . . ?
C4 C5 H5A 110.5 . . ?
C4 C5 H5B 110.5 . . ?
C6 C5 C4 105.97(18) . . ?
C6 C5 H5A 110.5 . . ?
C6 C5 H5B 110.5 . . ?
H5A C5 H5B 108.7 . . ?
O4 C21 C22 115.3(2) . . ?
C20 C21 O4 123.3(2) . . ?
C20 C21 C22 121.3(2) . . ?
C21 C22 H22 120.4 . . ?
C23 C22 C21 119.2(2) . . ?
C23 C22 H22 120.4 . . ?
C13 C14 H14 119.8 . . ?
C15 C14 C13 120.4(2) . . ?
C15 C14 H14 119.8 . . ?
C18 C27 H27 118.7 . . ?
C18 C27 C26 122.6(2) . . ?
C26 C27 H27 118.7 . . ?
C24 C23 H23 119.2 . . ?
C22 C23 C24 121.6(2) . . ?
C22 C23 H23 119.2 . . ?
C6 C7 H7 120.7 . . ?
C8 C7 C6 118.7(2) . . ?
C8 C7 H7 120.7 . . ?
C2 C1 H1 121.0 . . ?
C9 C1 C2 117.9(2) . . ?
C9 C1 H1 121.0 . . ?
C24 C25 H25 119.8 . . ?
C26 C25 C24 120.4(2) . . ?
C26 C25 H25 119.8 . . ?
C12 C17 H17 119.7 . . ?
C16 C17 C12 120.6(2) . . ?
C16 C17 H17 119.7 . . ?
C27 C26 H26 119.9 . . ?
C25 C26 C27 120.2(2) . . ?
C25 C26 H26 119.9 . . ?
C14 C15 H15 120.3 . . ?
C14 C15 C16 119.4(2) . . ?
C16 C15 H15 120.3 . . ?
C7 C8 H8 119.4 . . ?
C7 C8 C9 121.2(2) . . ?
C9 C8 H8 119.4 . . ?
C1 C9 C8 120.7(3) . . ?
C1 C9 H9 119.6 . . ?
C8 C9 H9 119.6 . . ?
C17 C16 H16 119.7 . . ?
C15 C16 C17 120.6(3) . . ?
C15 C16 H16 119.7 . . ?
O3 C28 H28A 109.5 . . ?
O3 C28 H28B 109.5 . . ?
O3 C28 H28C 109.5 . . ?
H28A C28 H28B 109.5 . . ?
H28A C28 H28C 109.5 . . ?
H28B C28 H28C 109.5 . . ?

loop_
_geom_bond_atom_site_label_1
_geom_bond_atom_site_label_2
_geom_bond_distance
_geom_bond_site_symmetry_2
_geom_bond_publ_flag
O1 C3 1.220(3) . ?
O3 C10 1.330(3) . ?
O3 C28 1.444(3) . ?
O4 H4 0.8400 . ?
O4 C21 1.366(3) . ?
O2 C10 1.205(3) . ?
C12 C11 1.527(3) . ?
C12 C13 1.398(3) . ?
C12 C17 1.390(3) . ?
C19 C20 1.420(3) . ?
C19 C18 1.438(3) . ?
C19 C24 1.430(3) . ?
C3 C2 1.466(3) . ?
C3 C4 1.559(3) . ?
C11 H11 1.0000 . ?
C11 C18 1.532(3) . ?
C11 C4 1.564(3) . ?
C20 H20 0.9500 . ?
C20 C21 1.364(3) . ?
C18 C27 1.376(3) . ?
C13 H13 0.9500 . ?
C13 C14 1.388(3) . ?
C2 C6 1.388(3) . ?
C2 C1 1.396(3) . ?
C4 C10 1.529(3) . ?
C4 C5 1.546(3) . ?
C6 C5 1.495(3) . ?
C6 C7 1.390(3) . ?
C24 C23 1.416(4) . ?
C24 C25 1.414(3) . ?
C5 H5A 0.9900 . ?
C5 H5B 0.9900 . ?
C21 C22 1.406(3) . ?
C22 H22 0.9500 . ?
C22 C23 1.361(4) . ?
C14 H14 0.9500 . ?
C14 C15 1.369(4) . ?
C27 H27 0.9500 . ?
C27 C26 1.410(3) . ?
C23 H23 0.9500 . ?
C7 H7 0.9500 . ?
C7 C8 1.381(4) . ?
C1 H1 0.9500 . ?
C1 C9 1.380(4) . ?
C25 H25 0.9500 . ?
C25 C26 1.347(4) . ?
C17 H17 0.9500 . ?
C17 C16 1.388(4) . ?
C26 H26 0.9500 . ?
C15 H15 0.9500 . ?
C15 C16 1.386(4) . ?
C8 H8 0.9500 . ?
C8 C9 1.391(4) . ?
C9 H9 0.9500 . ?
C16 H16 0.9500 . ?
C28 H28A 0.9800 . ?
C28 H28B 0.9800 . ?
C28 H28C 0.9800 . ?

loop_
_geom_torsion_atom_site_label_1
_geom_torsion_atom_site_label_2
_geom_torsion_atom_site_label_3
_geom_torsion_atom_site_label_4
_geom_torsion
_geom_torsion_site_symmetry_1
_geom_torsion_site_symmetry_2
_geom_torsion_site_symmetry_3
_geom_torsion_site_symmetry_4
_geom_torsion_publ_flag
O1 C3 C2 C6 177.2(2) . . . . ?
O1 C3 C2 C1 -2.3(4) . . . . ?
O1 C3 C4 C11 -57.3(3) . . . . ?
O1 C3 C4 C10 61.1(3) . . . . ?
O1 C3 C4 C5 179.1(2) . . . . ?
O4 C21 C22 C23 -178.8(2) . . . . ?
C12 C11 C18 C19 59.6(3) . . . . ?
C12 C11 C18 C27 -122.1(2) . . . . ?
C12 C11 C4 C3 -53.9(2) . . . . ?
C12 C11 C4 C10 -169.46(18) . . . . ?
C12 C11 C4 C5 62.4(2) . . . . ?
C12 C13 C14 C15 1.1(4) . . . . ?
C12 C17 C16 C15 1.4(4) . . . . ?
C19 C20 C21 O4 176.6(2) . . . . ?
C19 C20 C21 C22 -1.3(3) . . . . ?
C19 C18 C27 C26 -0.4(4) . . . . ?
C19 C24 C23 C22 0.6(4) . . . . ?
C19 C24 C25 C26 1.0(4) . . . . ?
C3 C2 C6 C5 5.3(3) . . . . ?
C3 C2 C6 C7 -176.3(2) . . . . ?
C3 C2 C1 C9 178.0(2) . . . . ?
C3 C4 C10 O3 -79.1(2) . . . . ?
C3 C4 C10 O2 98.2(3) . . . . ?
C3 C4 C5 C6 4.2(2) . . . . ?
C11 C12 C13 C14 176.6(2) . . . . ?
C11 C12 C17 C16 -177.7(2) . . . . ?
C11 C18 C27 C26 -178.7(2) . . . . ?
C11 C4 C10 O3 38.6(3) . . . . ?
C11 C4 C10 O2 -144.1(3) . . . . ?
C11 C4 C5 C6 -115.1(2) . . . . ?
C20 C19 C18 C11 1.1(3) . . . . ?
C20 C19 C18 C27 -177.2(2) . . . . ?
C20 C19 C24 C23 -2.6(3) . . . . ?
C20 C19 C24 C25 176.9(2) . . . . ?
C20 C21 C22 C23 -0.7(4) . . . . ?
C18 C19 C20 C21 -177.3(2) . . . . ?
C18 C19 C24 C23 177.7(2) . . . . ?
C18 C19 C24 C25 -2.9(3) . . . . ?
C18 C11 C4 C3 176.30(17) . . . . ?
C18 C11 C4 C10 60.7(2) . . . . ?
C18 C11 C4 C5 -67.4(2) . . . . ?
C18 C27 C26 C25 -1.5(4) . . . . ?
C13 C12 C11 C18 -132.5(2) . . . . ?
C13 C12 C11 C4 97.9(2) . . . . ?
C13 C12 C17 C16 -0.2(3) . . . . ?
C13 C14 C15 C16 0.1(4) . . . . ?
C2 C3 C4 C11 122.19(19) . . . . ?
C2 C3 C4 C10 -119.41(19) . . . . ?
C2 C3 C4 C5 -1.4(2) . . . . ?
C2 C6 C5 C4 -6.1(3) . . . . ?
C2 C6 C7 C8 -2.1(4) . . . . ?
C2 C1 C9 C8 -1.5(4) . . . . ?
C4 C3 C2 C6 -2.3(2) . . . . ?
C4 C3 C2 C1 178.3(2) . . . . ?
C4 C11 C18 C19 -171.61(19) . . . . ?
C4 C11 C18 C27 6.7(3) . . . . ?
C6 C2 C1 C9 -1.4(4) . . . . ?
C6 C7 C8 C9 -0.7(4) . . . . ?
C10 C4 C5 C6 117.7(2) . . . . ?
C24 C19 C20 C21 2.9(3) . . . . ?
C24 C19 C18 C11 -179.11(19) . . . . ?
C24 C19 C18 C27 2.5(3) . . . . ?
C24 C25 C26 C27 1.2(4) . . . . ?
C5 C4 C10 O3 168.6(2) . . . . ?
C5 C4 C10 O2 -14.1(3) . . . . ?
C5 C6 C7 C8 176.0(3) . . . . ?
C21 C22 C23 C24 1.0(4) . . . . ?
C14 C15 C16 C17 -1.3(4) . . . . ?
C23 C24 C25 C26 -179.5(3) . . . . ?
C7 C6 C5 C4 175.7(2) . . . . ?
C7 C8 C9 C1 2.6(5) . . . . ?
C1 C2 C6 C5 -175.2(2) . . . . ?
C1 C2 C6 C7 3.2(4) . . . . ?
C25 C24 C23 C22 -178.8(2) . . . . ?
C17 C12 C11 C18 45.0(3) . . . . ?
C17 C12 C11 C4 -84.6(3) . . . . ?
C17 C12 C13 C14 -1.0(3) . . . . ?
C28 O3 C10 O2 -0.9(4) . . . . ?
C28 O3 C10 C4 176.5(2) . . . . ?
